data_2105306
loop_
_publ_author_name
'St\"oger, Berthold'
'Kautny, Paul'
'Lumpi, Daniel'
'Zobetz, Erich'
'Fr\"ohlich, Johannes'

_publ_section_title
;
 Solvatomorphism of
 9,9'-[1,3,4-thiadiazole-2,5-diylbis(2,3-thiophendiyl-4,1-phenylene)]bis[9<i>H</i>-carbazole]:
 isostructurality, modularity and order--disorder theory
;
_journal_issue 6
_journal_name_full 'Acta Crystallographica Section B'
_journal_page_first 667
_journal_page_last 676
_journal_paper_doi 10.1107/S0108768112039651
_journal_volume 68
_journal_year 2012
_chemical_formula_sum 'C52 H40 N4 O3 S3'
_chemical_formula_weight 865.1
_chemical_name_systematic ' ?'
_space_group_IT_number 14
_symmetry_cell_setting monoclinic
_symmetry_space_group_name_Hall '-P 2yn'
_symmetry_space_group_name_H-M 'P 1 21/n 1'
_cell_angle_alpha 90
_cell_angle_beta 94.1313(18)
_cell_angle_gamma 90
_cell_formula_units_Z 4
_cell_length_a 12.5233(4)
_cell_length_b 11.2845(4)
_cell_length_c 29.4786(10)
_cell_measurement_reflns_used 71107
_cell_measurement_temperature 100
_cell_measurement_theta_max 38.1
_cell_measurement_theta_min 2.7
_cell_volume 4155.1(2)
_diffrn_ambient_temperature 100
_diffrn_measured_fraction_theta_full 0.98
_diffrn_measured_fraction_theta_max 0.98
_diffrn_measurement_device 'four-cycle diffractometer'
_diffrn_measurement_device_type 'Bruker KAPPA APEX II CCD'
_diffrn_measurement_method '\w and \p scans'
_diffrn_radiation_monochromator graphite
_diffrn_radiation_source 'X-ray tube'
_diffrn_radiation_type 'Mo K\a'
_diffrn_radiation_wavelength 0.71073
_diffrn_reflns_av_R_equivalents 0.0455
_diffrn_reflns_av_sigmaI/netI 0.0329
_diffrn_reflns_limit_h_max 21
_diffrn_reflns_limit_h_min -21
_diffrn_reflns_limit_k_max 19
_diffrn_reflns_limit_k_min -18
_diffrn_reflns_limit_l_max 51
_diffrn_reflns_limit_l_min -51
_diffrn_reflns_number 217035
_diffrn_reflns_theta_full 38.47
_diffrn_reflns_theta_max 38.51
_diffrn_reflns_theta_min 1.39
_exptl_absorpt_coefficient_mu 0.231
_exptl_absorpt_correction_T_max 0.92
_exptl_absorpt_correction_T_min 0.87
_exptl_absorpt_correction_type multi-scan
_exptl_absorpt_process_details SADABS
_exptl_crystal_colour 'clear yellow'
_exptl_crystal_density_diffrn 1.3825
_exptl_crystal_description fragment
_exptl_crystal_F_000 1808
_exptl_crystal_size_max 0.60
_exptl_crystal_size_mid 0.50
_exptl_crystal_size_min 0.35
_refine_diff_density_max 0.67
_refine_diff_density_min -0.38
_refine_ls_extinction_method none
_refine_ls_goodness_of_fit_ref 2.18
_refine_ls_hydrogen_treatment constr
_refine_ls_number_constraints 160
_refine_ls_number_parameters 559
_refine_ls_number_reflns 22872
_refine_ls_number_restraints 0
_refine_ls_R_factor_all 0.0821
_refine_ls_R_factor_gt 0.0447
_refine_ls_shift/su_max 0.0406
_refine_ls_shift/su_mean 0.0019
_refine_ls_structure_factor_coef F
_refine_ls_weighting_details w=1/(\s^2^(F)+0.0001F^2^)
_refine_ls_weighting_scheme sigma
_refine_ls_wR_factor_gt 0.0503
_refine_ls_wR_factor_ref 0.0520
_reflns_number_gt 15423
_reflns_number_total 22872
_reflns_threshold_expression I>3\s(I)
_cod_data_source_file ry5046.cif
_cod_data_source_block sesqui_dioxane
_cod_original_sg_symbol_Hall '-P 2yabc'
_cod_database_code 2105306
_cod_database_fobs_code 2105306

loop_
_symmetry_equiv_pos_site_id
_symmetry_equiv_pos_as_xyz
1 x,y,z
2 -x+1/2,y+1/2,-z+1/2
3 -x,-y,-z
4 x+1/2,-y+1/2,z+1/2

loop_
_atom_site_type_symbol
_atom_site_label
_atom_site_fract_x
_atom_site_fract_y
_atom_site_fract_z
_atom_site_U_iso_or_equiv
_atom_site_adp_type
_atom_site_calc_flag
_atom_site_occupancy
_atom_site_symmetry_multiplicity
S S1 0.071228(18) 0.38171(2) 0.193584(7) 0.01462(6) Uani d 1 4
S S2 0.19283(2) 0.18363(2) 0.079699(7) 0.01877(6) Uani d 1 4
S S3 0.20013(2) 0.74328(2) 0.197056(8) 0.01946(6) Uani d 1 4
O O1 0.87362(7) 0.21246(8) -0.03078(3) 0.0331(3) Uani d 1 4
O O2 0.88214(6) 0.43335(7) 0.01476(2) 0.0243(2) Uani d 1 4
O O3 0.44727(7) 0.95285(9) 0.03680(3) 0.0368(3) Uani d 1 4
N N1 0.18968(8) 0.41127(8) 0.12729(3) 0.0257(3) Uani d 1 4
N N2 0.19485(8) 0.51543(8) 0.15078(3) 0.0252(3) Uani d 1 4
N N3 -0.18068(6) 0.04055(7) 0.29244(2) 0.0158(2) Uani d 1 4
N N4 -0.06984(6) 0.30122(7) 0.37971(3) 0.0158(2) Uani d 1 4
C C1 0.13005(7) 0.33169(8) 0.14576(3) 0.0155(2) Uani d 1 4
C C2 0.13874(7) 0.51391(8) 0.18668(3) 0.0154(2) Uani d 1 4
C C3 0.12269(7) 0.21286(8) 0.12697(3) 0.0145(2) Uani d 1 4
C C4 0.06953(7) 0.11446(8) 0.14109(3) 0.0140(2) Uani d 1 4
C C5 0.08553(8) 0.01502(9) 0.11250(3) 0.0181(2) Uani d 1 4
C C6 0.14990(8) 0.03967(9) 0.07825(3) 0.0202(3) Uani d 1 4
C C7 0.14368(7) 0.61518(8) 0.21709(3) 0.0145(2) Uani d 1 4
C C8 0.12119(7) 0.62590(8) 0.26210(3) 0.0143(2) Uani d 1 4
C C9 0.15069(7) 0.74018(9) 0.27975(3) 0.0183(2) Uani d 1 4
C C10 0.19214(8) 0.81199(9) 0.24825(3) 0.0206(3) Uani d 1 4
C C11 0.00488(7) 0.10783(8) 0.18142(3) 0.0139(2) Uani d 1 4
C C12 -0.10631(7) 0.11745(9) 0.17662(3) 0.0168(2) Uani d 1 4
C C13 -0.16799(7) 0.09775(9) 0.21317(3) 0.0169(2) Uani d 1 4
C C14 -0.11844(7) 0.06891(8) 0.25559(3) 0.0149(2) Uani d 1 4
C C15 -0.00693(7) 0.06546(9) 0.26144(3) 0.0164(2) Uani d 1 4
C C16 0.05381(7) 0.08463(9) 0.22459(3) 0.0160(2) Uani d 1 4
C C17 0.07382(7) 0.53424(8) 0.29053(3) 0.0135(2) Uani d 1 4
C C18 0.13053(7) 0.49506(9) 0.33033(3) 0.0158(2) Uani d 1 4
C C19 0.08441(7) 0.41675(9) 0.35956(3) 0.0165(2) Uani d 1 4
C C20 -0.01962(7) 0.37677(8) 0.34910(3) 0.0146(2) Uani d 1 4
C C21 -0.07606(7) 0.41345(9) 0.30928(3) 0.0155(2) Uani d 1 4
C C22 -0.02990(7) 0.49207(8) 0.28023(3) 0.0151(2) Uani d 1 4
C C23 -0.16599(7) -0.05933(8) 0.32037(3) 0.0147(2) Uani d 1 4
C C24 -0.09571(8) -0.15407(9) 0.31718(3) 0.0176(2) Uani d 1 4
C C25 -0.09873(8) -0.24317(9) 0.34956(3) 0.0193(3) Uani d 1 4
C C26 -0.16966(8) -0.23841(9) 0.38415(3) 0.0198(3) Uani d 1 4
C C27 -0.24049(8) -0.14512(9) 0.38657(3) 0.0186(3) Uani d 1 4
C C28 -0.23974(7) -0.05505(8) 0.35411(3) 0.0150(2) Uani d 1 4
C C29 -0.30248(7) 0.05105(8) 0.34642(3) 0.0152(2) Uani d 1 4
C C30 -0.38559(8) 0.10225(9) 0.36886(3) 0.0191(3) Uani d 1 4
C C31 -0.42956(8) 0.20743(9) 0.35264(3) 0.0210(3) Uani d 1 4
C C32 -0.39197(8) 0.26290(9) 0.31427(3) 0.0205(3) Uani d 1 4
C C33 -0.30867(8) 0.21421(9) 0.29151(3) 0.0179(2) Uani d 1 4
C C34 -0.26456(7) 0.10810(8) 0.30814(3) 0.0148(2) Uani d 1 4
C C35 -0.16106(7) 0.33032(9) 0.40192(3) 0.0159(2) Uani d 1 4
C C36 -0.22360(8) 0.43152(9) 0.39787(3) 0.0188(3) Uani d 1 4
C C37 -0.30978(8) 0.43949(10) 0.42491(3) 0.0212(3) Uani d 1 4
C C38 -0.33293(8) 0.34875(10) 0.45506(3) 0.0236(3) Uani d 1 4
C C39 -0.27007(8) 0.24787(10) 0.45899(3) 0.0223(3) Uani d 1 4
C C40 -0.18233(7) 0.23819(9) 0.43240(3) 0.0170(2) Uani d 1 4
C C41 -0.10020(8) 0.14969(9) 0.42846(3) 0.0175(2) Uani d 1 4
C C42 -0.08054(9) 0.03925(10) 0.44861(3) 0.0226(3) Uani d 1 4
C C43 0.00622(9) -0.02590(10) 0.43659(3) 0.0244(3) Uani d 1 4
C C44 0.07408(8) 0.01769(10) 0.40469(3) 0.0228(3) Uani d 1 4
C C45 0.05661(8) 0.12724(9) 0.38401(3) 0.0189(3) Uani d 1 4
C C46 -0.03140(7) 0.19226(8) 0.39617(3) 0.0160(2) Uani d 1 4
C C47 0.80231(10) 0.30685(11) -0.04452(4) 0.0339(4) Uani d 1 4
C C48 0.85225(9) 0.42513(11) -0.03281(4) 0.0282(3) Uani d 1 4
C C49 0.95454(9) 0.33966(10) 0.02754(4) 0.0245(3) Uani d 1 4
C C50 0.90396(9) 0.22141(10) 0.01655(4) 0.0269(3) Uani d 1 4
C C51 0.54937(11) 1.10962(13) 0.00476(4) 0.0395(4) Uani d 1 4
C C52 0.45101(10) 1.07707(13) 0.02839(4) 0.0386(4) Uani d 1 4
H H5 0.054237 -0.061413 0.116887 0.0217 Uiso d 1 4
H H6 0.168862 -0.017139 0.055958 0.0242 Uiso d 1 4
H H9 0.142206 0.76388 0.310565 0.0219 Uiso d 1 4
H H10 0.214363 0.892253 0.254208 0.0247 Uiso d 1 4
H H12 -0.140825 0.13803 0.147554 0.0202 Uiso d 1 4
H H13 -0.244549 0.103983 0.209249 0.0203 Uiso d 1 4
H H15 0.027728 0.049831 0.290949 0.0197 Uiso d 1 4
H H16 0.130499 0.081919 0.228817 0.0192 Uiso d 1 4
H H18 0.202257 0.522667 0.337539 0.0189 Uiso d 1 4
H H19 0.123993 0.390375 0.3868 0.0198 Uiso d 1 4
H H21 -0.147196 0.384334 0.301837 0.0187 Uiso d 1 4
H H22 -0.069541 0.517607 0.252883 0.0181 Uiso d 1 4
H H24 -0.04703 -0.157654 0.293502 0.0211 Uiso d 1 4
H H25 -0.051122 -0.309554 0.3482 0.0232 Uiso d 1 4
H H26 -0.169059 -0.300584 0.406391 0.0237 Uiso d 1 4
H H27 -0.289391 -0.142268 0.410178 0.0223 Uiso d 1 4
H H30 -0.411651 0.064814 0.395144 0.023 Uiso d 1 4
H H31 -0.486708 0.243214 0.367813 0.0252 Uiso d 1 4
H H32 -0.424256 0.335755 0.30351 0.0246 Uiso d 1 4
H H33 -0.282669 0.252348 0.265366 0.0215 Uiso d 1 4
H H36 -0.208011 0.493804 0.377167 0.0226 Uiso d 1 4
H H37 -0.354396 0.508741 0.422857 0.0255 Uiso d 1 4
H H38 -0.393145 0.35658 0.473231 0.0283 Uiso d 1 4
H H39 -0.286386 0.18565 0.479594 0.0267 Uiso d 1 4
H H42 -0.126727 0.009035 0.470516 0.0271 Uiso d 1 4
H H43 0.020312 -0.10205 0.45026 0.0293 Uiso d 1 4
H H44 0.134041 -0.02928 0.396945 0.0273 Uiso d 1 4
H H45 0.103323 0.156941 0.362209 0.0226 Uiso d 1 4
H H471 0.737086 0.298688 -0.029575 0.0407 Uiso d 1 4
H H472 0.785039 0.302453 -0.076739 0.0407 Uiso d 1 4
H H481 0.914406 0.435909 -0.049611 0.0339 Uiso d 1 4
H H482 0.802331 0.487083 -0.041466 0.0339 Uiso d 1 4
H H491 0.974151 0.344194 0.059579 0.0294 Uiso d 1 4
H H492 1.018265 0.34796 0.011561 0.0294 Uiso d 1 4
H H501 0.953803 0.159442 0.025272 0.0322 Uiso d 1 4
H H502 0.841895 0.211745 0.033502 0.0322 Uiso d 1 4
H H511 0.549266 1.193304 -0.001115 0.0473 Uiso d 1 4
H H512 0.61206 1.09123 0.024149 0.0473 Uiso d 1 4
H H521 0.450999 1.119146 0.056696 0.0463 Uiso d 1 4
H H522 0.388325 1.100452 0.009894 0.0463 Uiso d 1 4

loop_
_atom_site_aniso_label
_atom_site_aniso_U_11
_atom_site_aniso_U_22
_atom_site_aniso_U_33
_atom_site_aniso_U_12
_atom_site_aniso_U_13
_atom_site_aniso_U_23
_atom_site_aniso_type_symbol
S1 0.01653(10) 0.01426(10) 0.01372(9) -0.00212(8) 0.00552(7) -0.00029(7) S
S2 0.02277(11) 0.02206(12) 0.01231(9) -0.00128(9) 0.00706(8) -0.00135(8) S
S3 0.02141(11) 0.01582(11) 0.02111(11) -0.00496(9) 0.00120(9) 0.00418(8) S
O1 0.0365(5) 0.0257(4) 0.0376(5) -0.0007(3) 0.0055(4) -0.0097(3) O
O2 0.0280(4) 0.0214(4) 0.0239(3) 0.0025(3) 0.0041(3) -0.0014(3) O
O3 0.0372(5) 0.0568(6) 0.0175(3) 0.0082(4) 0.0080(3) 0.0097(4) O
N1 0.0395(5) 0.0208(4) 0.0186(4) -0.0099(4) 0.0145(4) -0.0028(3) N
N2 0.0391(5) 0.0190(4) 0.0192(4) -0.0107(4) 0.0146(3) -0.0024(3) N
N3 0.0157(3) 0.0185(4) 0.0137(3) 0.0012(3) 0.0047(3) 0.0020(3) N
N4 0.0158(3) 0.0186(4) 0.0137(3) -0.0006(3) 0.0058(3) 0.0000(3) N
C1 0.0190(4) 0.0171(4) 0.0107(3) -0.0012(3) 0.0041(3) 0.0005(3) C
C2 0.0181(4) 0.0145(4) 0.0138(4) -0.0022(3) 0.0023(3) 0.0025(3) C
C3 0.0158(4) 0.0176(4) 0.0105(3) 0.0005(3) 0.0034(3) -0.0001(3) C
C4 0.0142(4) 0.0158(4) 0.0121(3) 0.0003(3) 0.0015(3) 0.0006(3) C
C5 0.0200(4) 0.0166(4) 0.0178(4) -0.0004(3) 0.0016(3) -0.0013(3) C
C6 0.0243(5) 0.0206(5) 0.0156(4) 0.0018(4) 0.0019(3) -0.0039(3) C
C7 0.0144(4) 0.0136(4) 0.0156(4) -0.0014(3) 0.0017(3) 0.0018(3) C
C8 0.0114(4) 0.0149(4) 0.0166(4) 0.0002(3) 0.0012(3) -0.0005(3) C
C9 0.0160(4) 0.0172(4) 0.0215(4) -0.0007(3) 0.0007(3) -0.0047(3) C
C10 0.0184(4) 0.0146(4) 0.0283(5) -0.0016(3) -0.0016(4) -0.0019(4) C
C11 0.0156(4) 0.0134(4) 0.0130(3) -0.0013(3) 0.0024(3) 0.0012(3) C
C12 0.0167(4) 0.0206(5) 0.0131(4) -0.0003(3) 0.0007(3) 0.0025(3) C
C13 0.0131(4) 0.0223(5) 0.0155(4) 0.0003(3) 0.0015(3) 0.0018(3) C
C14 0.0158(4) 0.0164(4) 0.0130(3) -0.0006(3) 0.0039(3) 0.0001(3) C
C15 0.0160(4) 0.0207(5) 0.0126(4) -0.0009(3) 0.0005(3) 0.0016(3) C
C16 0.0132(4) 0.0203(5) 0.0146(4) -0.0011(3) 0.0012(3) 0.0017(3) C
C17 0.0129(4) 0.0146(4) 0.0134(3) 0.0007(3) 0.0037(3) -0.0024(3) C
C18 0.0123(4) 0.0213(5) 0.0138(4) -0.0017(3) 0.0020(3) -0.0023(3) C
C19 0.0157(4) 0.0221(5) 0.0117(3) -0.0002(3) 0.0015(3) -0.0003(3) C
C20 0.0154(4) 0.0166(4) 0.0125(3) -0.0007(3) 0.0052(3) -0.0017(3) C
C21 0.0131(4) 0.0191(4) 0.0147(4) -0.0018(3) 0.0022(3) -0.0023(3) C
C22 0.0129(4) 0.0188(4) 0.0136(4) 0.0002(3) 0.0010(3) -0.0016(3) C
C23 0.0162(4) 0.0166(4) 0.0114(3) -0.0014(3) 0.0019(3) -0.0002(3) C
C24 0.0194(4) 0.0187(4) 0.0150(4) 0.0015(3) 0.0039(3) -0.0012(3) C
C25 0.0226(5) 0.0174(5) 0.0180(4) 0.0013(4) 0.0018(3) -0.0007(3) C
C26 0.0266(5) 0.0171(5) 0.0157(4) -0.0025(4) 0.0020(3) 0.0016(3) C
C27 0.0220(4) 0.0197(5) 0.0146(4) -0.0036(4) 0.0056(3) -0.0003(3) C
C28 0.0155(4) 0.0170(4) 0.0127(3) -0.0020(3) 0.0032(3) -0.0019(3) C
C29 0.0147(4) 0.0175(4) 0.0135(3) -0.0021(3) 0.0020(3) -0.0019(3) C
C30 0.0166(4) 0.0234(5) 0.0179(4) -0.0016(4) 0.0047(3) -0.0041(3) C
C31 0.0160(4) 0.0230(5) 0.0240(5) 0.0005(4) 0.0024(3) -0.0078(4) C
C32 0.0183(4) 0.0192(5) 0.0235(4) 0.0015(4) -0.0020(3) -0.0037(4) C
C33 0.0167(4) 0.0188(4) 0.0181(4) -0.0002(3) 0.0003(3) -0.0005(3) C
C34 0.0135(4) 0.0163(4) 0.0145(4) -0.0010(3) 0.0016(3) -0.0029(3) C
C35 0.0148(4) 0.0215(5) 0.0121(3) -0.0033(3) 0.0042(3) -0.0033(3) C
C36 0.0182(4) 0.0219(5) 0.0171(4) -0.0016(4) 0.0056(3) -0.0029(3) C
C37 0.0195(4) 0.0260(5) 0.0189(4) 0.0000(4) 0.0058(3) -0.0064(4) C
C38 0.0190(4) 0.0353(6) 0.0175(4) -0.0023(4) 0.0080(3) -0.0048(4) C
C39 0.0213(5) 0.0316(6) 0.0145(4) -0.0060(4) 0.0064(3) -0.0009(4) C
C40 0.0170(4) 0.0227(5) 0.0115(3) -0.0042(3) 0.0031(3) -0.0021(3) C
C41 0.0182(4) 0.0220(5) 0.0124(4) -0.0046(3) 0.0015(3) -0.0010(3) C
C42 0.0252(5) 0.0256(5) 0.0169(4) -0.0054(4) 0.0003(4) 0.0038(4) C
C43 0.0284(5) 0.0226(5) 0.0215(4) -0.0015(4) -0.0030(4) 0.0036(4) C
C44 0.0223(5) 0.0244(5) 0.0213(4) 0.0034(4) -0.0009(4) -0.0029(4) C
C45 0.0191(4) 0.0222(5) 0.0154(4) -0.0004(4) 0.0023(3) -0.0021(3) C
C46 0.0178(4) 0.0188(4) 0.0114(3) -0.0028(3) 0.0009(3) -0.0017(3) C
C47 0.0335(6) 0.0365(7) 0.0309(6) -0.0032(5) -0.0030(5) -0.0038(5) C
C48 0.0325(6) 0.0280(6) 0.0242(5) 0.0010(5) 0.0023(4) 0.0048(4) C
C49 0.0230(5) 0.0262(5) 0.0246(5) 0.0014(4) 0.0033(4) 0.0019(4) C
C50 0.0260(5) 0.0220(5) 0.0338(6) 0.0028(4) 0.0108(4) 0.0043(4) C
C51 0.0430(7) 0.0470(8) 0.0290(6) 0.0020(6) 0.0065(5) -0.0002(5) C
C52 0.0400(7) 0.0532(9) 0.0235(5) 0.0138(6) 0.0084(5) 0.0000(5) C

loop_
_atom_type_symbol
_atom_type_scat_dispersion_real
_atom_type_scat_dispersion_imag
_atom_type_scat_source
C 0.0033 0.0016 'International Tables Vol C tables 4.2.6.8 and 6.1.1.1'
H 0.0000 0.0000 'International Tables Vol C tables 4.2.6.8 and 6.1.1.1'
N 0.0061 0.0033 'International Tables Vol C tables 4.2.6.8 and 6.1.1.1'
O 0.0106 0.0060 'International Tables Vol C tables 4.2.6.8 and 6.1.1.1'
S 0.1246 0.1234 'International Tables Vol C tables 4.2.6.8 and 6.1.1.1'

loop_
_geom_angle_atom_site_label_1
_geom_angle_atom_site_label_2
_geom_angle_atom_site_label_3
_geom_angle_site_symmetry_1
_geom_angle
C1 S1 C2 . 86.86(4)
C3 S2 C6 . 91.39(5)
C7 S3 C10 . 91.51(5)
C47 O1 C50 . 110.00(9)
C48 O2 C49 . 109.16(8)
C51 O3 C52 3_675 109.62(9)
N2 N1 C1 . 112.77(8)
N1 N2 C2 . 112.95(9)
C14 N3 C23 . 125.17(8)
C14 N3 C34 . 126.57(8)
C23 N3 C34 . 108.24(7)
C20 N4 C35 . 124.84(8)
C20 N4 C46 . 126.33(8)
C35 N4 C46 . 108.54(7)
S1 C1 N1 . 113.78(7)
S1 C1 C3 . 126.37(7)
N1 C1 C3 . 119.78(8)
S1 C2 N2 . 113.58(7)
S1 C2 C7 . 127.19(7)
N2 C2 C7 . 119.12(8)
S2 C3 C1 . 117.47(7)
S2 C3 C4 . 112.00(7)
C1 C3 C4 . 130.51(8)
C3 C4 C5 . 111.40(8)
C3 C4 C11 . 125.87(8)
C5 C4 C11 . 122.71(8)
C4 C5 C6 . 113.10(9)
C4 C5 H5 . 123.45
C6 C5 H5 . 123.45
S2 C6 C5 . 112.10(7)
S2 C6 H6 . 123.95
C5 C6 H6 . 123.95
S3 C7 C2 . 116.55(7)
S3 C7 C8 . 111.78(7)
C2 C7 C8 . 131.29(8)
C7 C8 C9 . 111.32(8)
C7 C8 C17 . 126.84(8)
C9 C8 C17 . 121.84(8)
C8 C9 C10 . 112.92(9)
C8 C9 H9 . 123.54
C10 C9 H9 . 123.54
S3 C10 C9 . 112.46(8)
S3 C10 H10 . 123.77
C9 C10 H10 . 123.77
C4 C11 C12 . 120.82(7)
C4 C11 C16 . 120.61(8)
C12 C11 C16 . 118.46(8)
C11 C12 C13 . 121.10(8)
C11 C12 H12 . 119.45
C13 C12 H12 . 119.45
C12 C13 C14 . 119.81(8)
C12 C13 H13 . 120.1
C14 C13 H13 . 120.1
N3 C14 C13 . 120.40(8)
N3 C14 C15 . 119.95(8)
C13 C14 C15 . 119.63(8)
C14 C15 C16 . 119.94(8)
C14 C15 H15 . 120.03
C16 C15 H15 . 120.03
C11 C16 C15 . 120.89(8)
C11 C16 H16 . 119.56
C15 C16 H16 . 119.56
C8 C17 C18 . 119.68(8)
C8 C17 C22 . 121.27(7)
C18 C17 C22 . 118.87(8)
C17 C18 C19 . 120.86(8)
C17 C18 H18 . 119.57
C19 C18 H18 . 119.57
C18 C19 C20 . 119.55(8)
C18 C19 H19 . 120.23
C20 C19 H19 . 120.23
N4 C20 C19 . 120.25(7)
N4 C20 C21 . 119.60(8)
C19 C20 C21 . 120.12(8)
C20 C21 C22 . 120.19(8)
C20 C21 H21 . 119.91
C22 C21 H21 . 119.91
C17 C22 C21 . 120.40(8)
C17 C22 H22 . 119.8
C21 C22 H22 . 119.8
N3 C23 C24 . 129.43(8)
N3 C23 C28 . 108.86(8)
C24 C23 C28 . 121.67(8)
C23 C24 C25 . 117.43(9)
C23 C24 H24 . 121.28
C25 C24 H24 . 121.28
C24 C25 C26 . 121.51(9)
C24 C25 H25 . 119.25
C26 C25 H25 . 119.25
C25 C26 C27 . 120.67(9)
C25 C26 H26 . 119.67
C27 C26 H26 . 119.67
C26 C27 C28 . 118.88(9)
C26 C27 H27 . 120.56
C28 C27 H27 . 120.56
C23 C28 C27 . 119.80(9)
C23 C28 C29 . 107.21(8)
C27 C28 C29 . 133.00(9)
C28 C29 C30 . 133.25(9)
C28 C29 C34 . 107.09(8)
C30 C29 C34 . 119.66(9)
C29 C30 C31 . 118.93(9)
C29 C30 H30 . 120.54
C31 C30 H30 . 120.53
C30 C31 C32 . 120.97(9)
C30 C31 H31 . 119.51
C32 C31 H31 . 119.51
C31 C32 C33 . 121.23(9)
C31 C32 H32 . 119.38
C33 C32 H32 . 119.38
C32 C33 C34 . 117.47(9)
C32 C33 H33 . 121.26
C34 C33 H33 . 121.26
N3 C34 C29 . 108.60(8)
N3 C34 C33 . 129.67(8)
C29 C34 C33 . 121.73(9)
N4 C35 C36 . 129.07(9)
N4 C35 C40 . 108.87(8)
C36 C35 C40 . 122.05(8)
C35 C36 C37 . 117.48(9)
C35 C36 H36 . 121.26
C37 C36 H36 . 121.26
C36 C37 C38 . 121.44(10)
C36 C37 H37 . 119.28
C38 C37 H37 . 119.28
C37 C38 C39 . 120.81(10)
C37 C38 H38 . 119.6
C39 C38 H38 . 119.6
C38 C39 C40 . 118.83(10)
C38 C39 H39 . 120.59
C40 C39 H39 . 120.58
C35 C40 C39 . 119.39(9)
C35 C40 C41 . 106.85(8)
C39 C40 C41 . 133.76(9)
C40 C41 C42 . 133.51(9)
C40 C41 C46 . 106.94(8)
C42 C41 C46 . 119.54(9)
C41 C42 C43 . 119.02(9)
C41 C42 H42 . 120.49
C43 C42 H42 . 120.49
C42 C43 C44 . 120.82(10)
C42 C43 H43 . 119.59
C44 C43 H43 . 119.59
C43 C44 C45 . 121.54(10)
C43 C44 H44 . 119.23
C45 C44 H44 . 119.23
C44 C45 C46 . 117.30(9)
C44 C45 H45 . 121.35
C46 C45 H45 . 121.35
N4 C46 C41 . 108.78(8)
N4 C46 C45 . 129.41(8)
C41 C46 C45 . 121.78(9)
O1 C47 C48 . 110.81(9)
O1 C47 H471 . 109.47
O1 C47 H472 . 109.47
C48 C47 H471 . 109.47
C48 C47 H472 . 109.47
H471 C47 H472 . 108.1
O2 C48 C47 . 111.00(9)
O2 C48 H481 . 109.47
O2 C48 H482 . 109.47
C47 C48 H481 . 109.47
C47 C48 H482 . 109.47
H481 C48 H482 . 107.9
O2 C49 C50 . 110.57(8)
O2 C49 H491 . 109.47
O2 C49 H492 . 109.47
C50 C49 H491 . 109.47
C50 C49 H492 . 109.47
H491 C49 H492 . 108.35
O1 C50 C49 . 110.67(9)
O1 C50 H501 . 109.47
O1 C50 H502 . 109.47
C49 C50 H501 . 109.47
C49 C50 H502 . 109.47
H501 C50 H502 . 108.25
O3 C51 C52 3_675 110.82(11)
O3 C51 H511 3_675 109.47
O3 C51 H512 3_675 109.47
C52 C51 H511 . 109.47
C52 C51 H512 . 109.47
H511 C51 H512 . 108.09
O3 C52 C51 . 111.05(11)
O3 C52 H521 . 109.47
O3 C52 H522 . 109.47
C51 C52 H521 . 109.47
C51 C52 H522 . 109.47
H521 C52 H522 . 107.84

loop_
_geom_bond_atom_site_label_1
_geom_bond_atom_site_label_2
_geom_bond_site_symmetry_2
_geom_bond_distance
S1 C1 . 1.7315(9)
S1 C2 . 1.7339(9)
S2 C3 . 1.7315(9)
S2 C6 . 1.7107(11)
S3 C7 . 1.7316(9)
S3 C10 . 1.7061(10)
O1 C47 . 1.4297(15)
O1 C50 . 1.4231(14)
O2 C48 . 1.4280(13)
O2 C49 . 1.4256(13)
O3 C51 3_675 1.4166(15)
O3 C52 . 1.4249(18)
N1 N2 . 1.3634(13)
N1 C1 . 1.3112(13)
N2 C2 . 1.3119(13)
N3 C14 . 1.4184(12)
N3 C23 . 1.4002(12)
N3 C34 . 1.4032(12)
N4 C20 . 1.4207(12)
N4 C35 . 1.3961(12)
N4 C46 . 1.3947(12)
C1 C3 . 1.4513(13)
C2 C7 . 1.4510(13)
C3 C4 . 1.3745(13)
C4 C5 . 1.4262(13)
C4 C11 . 1.4877(12)
C5 C6 . 1.3652(14)
C5 H5 . 0.96
C6 H6 . 0.96
C7 C8 . 1.3814(12)
C8 C9 . 1.4292(13)
C8 C17 . 1.4818(13)
C9 C10 . 1.3630(14)
C9 H9 . 0.96
C10 H10 . 0.96
C11 C12 . 1.3937(13)
C11 C16 . 1.3969(12)
C12 C13 . 1.3881(13)
C12 H12 . 0.96
C13 C14 . 1.3938(12)
C13 H13 . 0.96
C14 C15 . 1.3952(13)
C15 C16 . 1.3874(13)
C15 H15 . 0.96
C16 H16 . 0.96
C17 C18 . 1.3988(12)
C17 C22 . 1.3961(12)
C18 C19 . 1.3888(13)
C18 H18 . 0.96
C19 C20 . 1.3921(13)
C19 H19 . 0.96
C20 C21 . 1.3890(12)
C21 C22 . 1.3878(13)
C21 H21 . 0.96
C22 H22 . 0.96
C23 C24 . 1.3922(13)
C23 C28 . 1.4059(13)
C24 C25 . 1.3888(14)
C24 H24 . 0.96
C25 C26 . 1.4008(14)
C25 H25 . 0.96
C26 C27 . 1.3818(14)
C26 H26 . 0.96
C27 C28 . 1.3965(13)
C27 H27 . 0.96
C28 C29 . 1.4410(13)
C29 C30 . 1.3979(13)
C29 C34 . 1.4110(13)
C30 C31 . 1.3795(14)
C30 H30 . 0.96
C31 C32 . 1.4031(15)
C31 H31 . 0.96
C32 C33 . 1.3932(14)
C32 H32 . 0.96
C33 C34 . 1.3929(13)
C33 H33 . 0.96
C35 C36 . 1.3850(14)
C35 C40 . 1.4120(13)
C36 C37 . 1.3900(14)
C36 H36 . 0.96
C37 C38 . 1.4000(15)
C37 H37 . 0.96
C38 C39 . 1.3841(16)
C38 H38 . 0.96
C39 C40 . 1.3993(14)
C39 H39 . 0.96
C40 C41 . 1.4442(14)
C41 C42 . 1.3948(14)
C41 C46 . 1.4134(13)
C42 C43 . 1.3792(15)
C42 H42 . 0.96
C43 C44 . 1.4014(15)
C43 H43 . 0.96
C44 C45 . 1.3888(15)
C44 H44 . 0.96
C45 C46 . 1.3923(14)
C45 H45 . 0.96
C47 C48 . 1.5036(17)
C47 H471 . 0.96
C47 H472 . 0.96
C48 H481 . 0.96
C48 H482 . 0.96
C49 C50 . 1.5024(15)
C49 H491 . 0.96
C49 H492 . 0.96
C50 H501 . 0.96
C50 H502 . 0.96
C51 C52 . 1.5037(19)
C51 H511 . 0.96
C51 H512 . 0.96
C52 H521 . 0.96
C52 H522 . 0.96

loop_
_geom_hbond_atom_site_label_D
_geom_hbond_atom_site_label_H
_geom_hbond_atom_site_label_A
_geom_hbond_site_symmetry_A
_geom_hbond_distance_DH
_geom_hbond_distance_HA
_geom_hbond_distance_DA
_geom_hbond_angle_DHA
C6 H6 O1 3_655 0.96 2.37 3.1750(13) 140.63
C44 H44 N1 2_545 0.96 2.46 3.3890(14) 162.28
